data_1560359
loop_
_publ_author_name
'Ming, Mei'
'Bai, Na'

_publ_contact_author_name
;
;
_publ_section_title
;
 A rare 3D chloro-laced Mn(II) metal-organic framework to show sensitive
 probing effect to Hg 2+
;
_journal_name_full 'Journal of Solid State Chemistry'
_journal_page_first 9
_journal_page_last 13
_journal_paper_doi 10.1016/j.jssc.2017.07.003
_journal_volume 254
_journal_year 2017
_chemical_formula_moiety 'C18 H15 Cl2 Mn N3 O5, H2 O'
_chemical_formula_sum 'C18 H17 Cl2 Mn N3 O6'
_chemical_formula_weight 497.18
_space_group_crystal_system orthorhombic
_space_group_IT_number 54
_space_group_name_Hall '-P 2a 2ac'
_space_group_name_H-M_alt 'P c c a'
_atom_sites_solution_hydrogens mixed
_atom_sites_solution_primary direct
_audit_creation_date 2015-05-06
_audit_creation_method
;
Olex2 1.2
(compiled 2014.11.28 svn.r3106 for OlexSys, GUI svn.r4959)
;
_cell_angle_alpha 90
_cell_angle_beta 90
_cell_angle_gamma 90
_cell_formula_units_Z 8
_cell_length_a 14.4985(5)
_cell_length_b 12.2421(4)
_cell_length_c 23.7660(5)
_cell_measurement_reflns_used 6780
_cell_measurement_temperature 173.00(10)
_cell_measurement_theta_max 74.3470
_cell_measurement_theta_min 4.7930
_cell_volume 4218.3(2)
_computing_cell_refinement
;
CrysAlisPro, Agilent Technologies,
Version 1.171.37.35 (release 13-08-2014 CrysAlis171 .NET)
(compiled Aug 13 2014,18:06:01)
;
_computing_data_collection
;
CrysAlisPro, Agilent Technologies,
Version 1.171.37.35 (release 13-08-2014 CrysAlis171 .NET)
(compiled Aug 13 2014,18:06:01)
;
_computing_data_reduction
;
CrysAlisPro, Agilent Technologies,
Version 1.171.37.35 (release 13-08-2014 CrysAlis171 .NET)
(compiled Aug 13 2014,18:06:01)
;
_computing_molecular_graphics 'Olex2 (Dolomanov et al., 2009)'
_computing_publication_material 'Olex2 (Dolomanov et al., 2009)'
_computing_structure_refinement 'ShelXL (Sheldrick, 2008)'
_computing_structure_solution 'ShelXT (Sheldrick, 2008)'
_diffrn_ambient_environment N~2~
_diffrn_ambient_temperature 173.00(10)
_diffrn_detector 'CCD plate'
_diffrn_detector_area_resol_mean 5.2740
_diffrn_detector_type AtlasS2
_diffrn_measured_fraction_theta_full 0.999
_diffrn_measured_fraction_theta_max 0.992
_diffrn_measurement_details
;
#__ type_ start__ end____ width___ exp.time_
  1 omega  -49.00   23.00   1.0000    3.2000
omega____ theta____ kappa____ phi______ frames
    -      -38.5000   38.0000  -90.0000 72

#__ type_ start__ end____ width___ exp.time_
  2 omega  -89.00  -31.00   1.0000    3.2000
omega____ theta____ kappa____ phi______ frames
    -      -38.5000  125.0000  -60.0000 58

#__ type_ start__ end____ width___ exp.time_
  3 omega -116.00   45.00   1.0000    3.2000
omega____ theta____ kappa____ phi______ frames
    -      -38.5000    0.0000 -120.0000 161

#__ type_ start__ end____ width___ exp.time_
  4 omega   27.00   93.00   1.0000    3.2000
omega____ theta____ kappa____ phi______ frames
    -       42.9014 -125.0000  150.0000 66

#__ type_ start__ end____ width___ exp.time_
  5 omega   37.00   98.00   1.0000   15.7900
omega____ theta____ kappa____ phi______ frames
    -      106.0351  -45.0000  150.0000 61

#__ type_ start__ end____ width___ exp.time_
  6 omega   43.00   89.00   1.0000   15.7900
omega____ theta____ kappa____ phi______ frames
    -      106.0351  -45.0000   90.0000 46

#__ type_ start__ end____ width___ exp.time_
  7 omega   37.00   97.00   1.0000   15.7900
omega____ theta____ kappa____ phi______ frames
    -      106.0351  -45.0000    0.0000 60

#__ type_ start__ end____ width___ exp.time_
  8 omega   59.00   89.00   1.0000   15.7900
omega____ theta____ kappa____ phi______ frames
    -      106.0351  -30.0000  -90.0000 30

#__ type_ start__ end____ width___ exp.time_
  9 omega   50.00   83.00   1.0000   15.7900
omega____ theta____ kappa____ phi______ frames
    -      106.0351  -94.0000  -90.0000 33

#__ type_ start__ end____ width___ exp.time_
 10 omega   63.00  108.00   1.0000   15.7900
omega____ theta____ kappa____ phi______ frames
    -      106.0351 -125.0000 -120.0000 45

#__ type_ start__ end____ width___ exp.time_
 11 omega   73.00  122.00   1.0000   15.7900
omega____ theta____ kappa____ phi______ frames
    -      106.0351 -125.0000 -180.0000 49

#__ type_ start__ end____ width___ exp.time_
 12 omega   58.00   90.00   1.0000   15.7900
omega____ theta____ kappa____ phi______ frames
    -      106.0351  -30.0000 -180.0000 32

#__ type_ start__ end____ width___ exp.time_
 13 omega  104.00  178.00   1.0000   15.7900
omega____ theta____ kappa____ phi______ frames
    -      106.0351   30.0000 -120.0000 74

#__ type_ start__ end____ width___ exp.time_
 14 omega  101.00  170.00   1.0000   15.7900
omega____ theta____ kappa____ phi______ frames
    -      106.0351   45.0000 -180.0000 69

#__ type_ start__ end____ width___ exp.time_
 15 omega   94.00  143.00   1.0000   15.7900
omega____ theta____ kappa____ phi______ frames
    -      106.0351  125.0000   60.0000 49

#__ type_ start__ end____ width___ exp.time_
 16 omega   80.00  166.00   1.0000   15.7900
omega____ theta____ kappa____ phi______ frames
    -      106.0351   61.0000  120.0000 86

#__ type_ start__ end____ width___ exp.time_
 17 omega   36.00  129.00   1.0000   15.7900
omega____ theta____ kappa____ phi______ frames
    -      106.0351  -77.0000    0.0000 93

#__ type_ start__ end____ width___ exp.time_
 18 omega   47.00  122.00   1.0000   15.7900
omega____ theta____ kappa____ phi______ frames
    -      106.0351 -125.0000    0.0000 75
;
_diffrn_measurement_device 'four-circle diffractometer'
_diffrn_measurement_device_type 'SuperNova, Dual, Cu at zero, AtlasS2'
_diffrn_measurement_method '\w scans'
_diffrn_orient_matrix_UB_11 0.0383152000
_diffrn_orient_matrix_UB_12 0.1171467000
_diffrn_orient_matrix_UB_13 -0.0036076000
_diffrn_orient_matrix_UB_21 0.0290067000
_diffrn_orient_matrix_UB_22 -0.0204789000
_diffrn_orient_matrix_UB_23 -0.0614566000
_diffrn_orient_matrix_UB_31 -0.0947596000
_diffrn_orient_matrix_UB_32 0.0412120000
_diffrn_orient_matrix_UB_33 -0.0202810000
_diffrn_radiation_monochromator mirror
_diffrn_radiation_probe x-ray
_diffrn_radiation_type CuK\a
_diffrn_radiation_wavelength 1.54184
_diffrn_reflns_av_R_equivalents 0.0635
_diffrn_reflns_av_unetI/netI 0.0324
_diffrn_reflns_Laue_measured_fraction_full 0.999
_diffrn_reflns_Laue_measured_fraction_max 0.992
_diffrn_reflns_limit_h_max 15
_diffrn_reflns_limit_h_min -18
_diffrn_reflns_limit_k_max 15
_diffrn_reflns_limit_k_min -12
_diffrn_reflns_limit_l_max 28
_diffrn_reflns_limit_l_min -29
_diffrn_reflns_number 29112
_diffrn_reflns_point_group_measured_fraction_full 0.999
_diffrn_reflns_point_group_measured_fraction_max 0.992
_diffrn_reflns_theta_full 67.684
_diffrn_reflns_theta_max 74.452
_diffrn_reflns_theta_min 3.610
_diffrn_source 'sealed X-ray tube'
_diffrn_source_type 'SuperNova (Cu) X-ray Source'
_exptl_absorpt_coefficient_mu 7.786
_exptl_absorpt_correction_T_max 1.00000
_exptl_absorpt_correction_T_min 0.37491
_exptl_absorpt_correction_type multi-scan
_exptl_absorpt_process_details
;
CrysAlisPro, Agilent Technologies,
Version 1.171.37.35 (release 13-08-2014 CrysAlis171 .NET)
(compiled Aug 13 2014,18:06:01)
Empirical absorption correction using spherical harmonics,
 implemented in SCALE3 ABSPACK scaling algorithm.
;
_exptl_crystal_colour brown
_exptl_crystal_colour_primary brown
_exptl_crystal_density_diffrn 1.566
_exptl_crystal_description needle
_exptl_crystal_F_000 2024
_exptl_crystal_size_max 0.25
_exptl_crystal_size_mid 0.13
_exptl_crystal_size_min 0.12
_refine_diff_density_max 1.308
_refine_diff_density_min -1.056
_refine_diff_density_rms 0.130
_refine_ls_extinction_coef .
_refine_ls_extinction_method none
_refine_ls_goodness_of_fit_ref 1.080
_refine_ls_hydrogen_treatment constr
_refine_ls_matrix_type full
_refine_ls_number_parameters 273
_refine_ls_number_reflns 4287
_refine_ls_number_restraints 14
_refine_ls_restrained_S_all 1.080
_refine_ls_R_factor_all 0.1124
_refine_ls_R_factor_gt 0.0847
_refine_ls_shift/su_max 0.001
_refine_ls_shift/su_mean 0.000
_refine_ls_structure_factor_coef Fsqd
_refine_ls_weighting_details 'w=1/[\s^2^(Fo^2^)+(0.1237P)^2^+12.9403P] where P=(Fo^2^+2Fc^2^)/3'
_refine_ls_weighting_scheme calc
_refine_ls_wR_factor_gt 0.2238
_refine_ls_wR_factor_ref 0.2486
_reflns_Friedel_coverage 0.000
_reflns_Friedel_fraction_full .
_reflns_Friedel_fraction_max .
_reflns_number_gt 2968
_reflns_number_total 4287
_reflns_threshold_expression 'I > 2\s(I)'
_cod_data_source_file mmc2.cif
_cod_data_source_block 1
_cod_original_cell_volume 4218.2(2)
_cod_database_code 1560359
_chemical_oxdiff_formula 'C H O N Mn Cl'
_shelx_space_group_comment
;
The symmetry employed for this shelxl refinement is uniquely defined
by the following loop, which should always be used as a source of
symmetry information in preference to the above space-group names.
They are only intended as comments.
;
_reflns_odcompleteness_completeness 99.95
_reflns_odcompleteness_iscentric 1
_reflns_odcompleteness_theta 66.97
_olex2_refinement_description
;
1. Fixed Uiso
 At 1.2 times of:
  All C(H) groups
 At 1.5 times of:
  All C(H,H,H) groups, All O(H,H) groups
2. Restrained distances
 C1-C7 = C1'-C7
 1.52 with sigma of 0.01
 C4-N1 = C4'-N1
 1.42 with sigma of 0.01
 Cl1-C2 = Cl1'-C2'
 1.77 with sigma of 0.01
3. Restrained planarity
 C1, C2, C3, C4, C5, C6, Cl1
 with sigma of 0.001
 C1', C2', C3', C4', C5', C6', Cl1'
 with sigma of 0.001
4. Uiso/Uaniso restraints and constraints
Uanis(Cl1) = Uanis(Cl1')
Uanis(C6) = Uanis(C6')
Uanis(C5) = Uanis(C5')
Uanis(C4) = Uanis(C4')
Uanis(C3) = Uanis(C3')
Uanis(C2) = Uanis(C2')
Uanis(C1) = Uanis(C1')
5. Others
 Sof(C1')=Sof(C2')=Sof(C3')=Sof(H3')=Sof(C4')=Sof(C5')=Sof(H5')=Sof(C6')=
 Sof(H6')=Sof(Cl1')=1-FVAR(1)
 Sof(C1)=Sof(C2)=Sof(C3)=Sof(H3)=Sof(C4)=Sof(C5)=Sof(H5)=Sof(C6)=Sof(H6)=
 Sof(Cl1)=FVAR(1)
6.a Riding coordinates:
 O6(H6A,H6B)
6.b Me refined with riding coordinates:
 C18(H18A,H18B,H18C)
6.c Aromatic/amide H refined with riding coordinates:
 C3(H3), C5(H5), C6(H6), C3'(H3'), C5'(H5'), C6'(H6'), C9(H9), C12(H12),
 C13(H13)
6.d Fitted hexagon refined as free rotating group:
 C1(C2,C3,C4,C5,C6), C1'(C2',C3',C4',C5',C6')
6.e Idealised Me refined as rotating group:
 C16(H16A,H16B,H16C), C17(H17A,H17B,H17C)
;
_shelx_shelxl_version_number 2014/7
_olex2_date_sample_data_collection 2015-05-05
_olex2_submission_special_instructions 'No special instructions were received'

loop_
_space_group_symop_operation_xyz
'x, y, z'
'-x+1/2, -y, z'
'-x, y, -z+1/2'
'x+1/2, -y, -z+1/2'
'-x, -y, -z'
'x-1/2, y, -z'
'x, -y, z-1/2'
'-x-1/2, y, z-1/2'

loop_
_atom_site_label
_atom_site_type_symbol
_atom_site_fract_x
_atom_site_fract_y
_atom_site_fract_z
_atom_site_U_iso_or_equiv
_atom_site_adp_type
_atom_site_occupancy
_atom_site_site_symmetry_order
_atom_site_calc_flag
_atom_site_refinement_flags_posn
_atom_site_refinement_flags_adp
_atom_site_refinement_flags_occupancy
_atom_site_disorder_assembly
_atom_site_disorder_group
Mn1 Mn 0.2500 1.0000 0.50625(4) 0.0245(3) Uani 1 2 d S T P . .
Mn2 Mn 0.5000 0.0000 1.0000 0.0251(3) Uani 1 2 d S T P . .
Cl2 Cl 0.37548(18) 0.38655(13) 0.96842(6) 0.0783(8) Uani 1 1 d . . . . .
N1 N 0.3753(3) 0.5697(4) 0.77017(18) 0.0369(11) Uani 1 1 d D . . . .
N2 N 0.3746(3) 0.4706(5) 0.75496(19) 0.0416(12) Uani 1 1 d . . . . .
N3 N 0.3724(5) 1.2545(5) 0.5651(3) 0.0675(18) Uani 1 1 d . . . . .
O1 O 0.3124(3) 0.8975(3) 0.56758(15) 0.0391(9) Uani 1 1 d . . . . .
O2 O 0.4648(3) 0.9155(3) 0.57615(15) 0.0428(10) Uani 1 1 d . . . . .
O3 O 0.4386(3) 0.1260(3) 0.95137(17) 0.0478(11) Uani 1 1 d . . . . .
O4 O 0.2889(3) 0.1074(4) 0.93961(16) 0.0495(11) Uani 1 1 d . . . . .
O6 O 0.6358(5) 0.9136(7) 0.6469(3) 0.113(3) Uani 1 1 d . . . . .
H6A H 0.5817 0.9142 0.6606 0.170 Uiso 1 1 d R . . . .
H6B H 0.6332 0.8964 0.6123 0.170 Uiso 1 1 d R . . . .
O5 O 0.3757(3) 1.1055(3) 0.51020(15) 0.0338(8) Uani 1 1 d . . . . .
C1 C 0.3817(5) 0.7986(6) 0.6388(4) 0.0307(12) Uani 0.504(3) 1 d D . . A 1
C2 C 0.3992(2) 0.8286(5) 0.6942(4) 0.030(2) Uani 0.504(3) 1 d DG . . A 1
C3 C 0.3958(5) 0.7508(8) 0.7367(3) 0.033(3) Uani 0.504(3) 1 d G . . A 1
H3 H 0.4075 0.7709 0.7737 0.040 Uiso 0.504(3) 1 calc R . . A 1
C4 C 0.3748(6) 0.6428(7) 0.7238(3) 0.0321(12) Uani 0.504(3) 1 d DG . . A 1
C5 C 0.3573(5) 0.6128(5) 0.6684(3) 0.034(2) Uani 0.504(3) 1 d G . . A 1
H5 H 0.3433 0.5405 0.6598 0.041 Uiso 0.504(3) 1 calc R . . A 1
C6 C 0.3607(5) 0.6906(7) 0.6259(2) 0.041(3) Uani 0.504(3) 1 d G . . A 1
H6 H 0.3490 0.6705 0.5888 0.049 Uiso 0.504(3) 1 calc R . . A 1
Cl1 Cl 0.4255(3) 0.9635(2) 0.71099(12) 0.0643(8) Uani 0.504(3) 1 d D . . A 1
C1' C 0.3911(5) 0.7962(6) 0.6381(4) 0.0307(12) Uani 0.496(3) 1 d D . . A 2
C2' C 0.3650(3) 0.8271(5) 0.6921(4) 0.030(2) Uani 0.496(3) 1 d DG . . A 2
C3' C 0.3614(6) 0.7498(8) 0.7349(3) 0.033(3) Uani 0.496(3) 1 d G . . A 2
H3' H 0.3439 0.7705 0.7710 0.040 Uiso 0.496(3) 1 calc R . . A 2
C4' C 0.3837(6) 0.6416(7) 0.7237(3) 0.0321(12) Uani 0.496(3) 1 d DG . . A 2
C5' C 0.4098(5) 0.6106(5) 0.6697(3) 0.034(2) Uani 0.496(3) 1 d G . . A 2
H5' H 0.4248 0.5382 0.6622 0.041 Uiso 0.496(3) 1 calc R . . A 2
C6' C 0.4135(5) 0.6879(7) 0.6269(2) 0.041(3) Uani 0.496(3) 1 d G . . A 2
H6' H 0.4309 0.6673 0.5908 0.049 Uiso 0.496(3) 1 calc R . . A 2
Cl1' Cl 0.3367(3) 0.9617(3) 0.70723(12) 0.0643(8) Uani 0.496(3) 1 d D . . A 2
C7 C 0.3880(4) 0.8782(4) 0.58975(18) 0.0274(11) Uani 1 1 d D . . . .
C8 C 0.3712(4) 0.3958(5) 0.8009(2) 0.0362(12) Uani 1 1 d . . . . .
C9 C 0.3732(4) 0.4274(5) 0.8571(2) 0.0395(13) Uani 1 1 d . . . . .
H9 H 0.3760 0.5008 0.8671 0.047 Uiso 1 1 calc R . . . .
C10 C 0.3711(4) 0.3467(5) 0.8976(2) 0.0384(13) Uani 1 1 d . . . . .
C11 C 0.3661(4) 0.2362(4) 0.8846(2) 0.0308(11) Uani 1 1 d . . . . .
C12 C 0.3622(4) 0.2071(5) 0.8283(2) 0.0417(14) Uani 1 1 d . . . . .
H12 H 0.3572 0.1339 0.8184 0.050 Uiso 1 1 calc R . . . .
C13 C 0.3658(5) 0.2859(5) 0.7869(2) 0.0470(16) Uani 1 1 d . . . . .
H13 H 0.3645 0.2652 0.7493 0.056 Uiso 1 1 calc R . . . .
C14 C 0.3651(4) 0.1493(4) 0.9294(2) 0.0332(12) Uani 1 1 d . . . . .
C15 C 0.3754(5) 1.2075(5) 0.5156(3) 0.0541(17) Uani 1 1 d . . . . .
C16 C 0.3765(5) 1.1839(6) 0.6158(3) 0.0550(17) Uani 1 1 d . . . . .
H16A H 0.3180 1.1855 0.6347 0.082 Uiso 1 1 calc GR . . . .
H16B H 0.4237 1.2102 0.6407 0.082 Uiso 1 1 calc GR . . . .
H16C H 0.3904 1.1103 0.6048 0.082 Uiso 1 1 calc GR . . . .
C17 C 0.3676(7) 1.3751(6) 0.5726(5) 0.096(3) Uani 1 1 d . . . . .
H17A H 0.4274 1.4063 0.5659 0.145 Uiso 1 1 calc GR . . . .
H17B H 0.3484 1.3916 0.6103 0.145 Uiso 1 1 calc GR . . . .
H17C H 0.3241 1.4051 0.5464 0.145 Uiso 1 1 calc GR . . . .
C18 C 0.3795(6) 1.2810(6) 0.4626(4) 0.074(2) Uani 1 1 d . . . . .
H18A H 0.3787 1.3564 0.4737 0.111 Uiso 1 1 calc R . . . .
H18B H 0.4352 1.2660 0.4421 0.111 Uiso 1 1 calc R . . . .
H18C H 0.3272 1.2662 0.4391 0.111 Uiso 1 1 calc R . . . .

loop_
_atom_site_aniso_label
_atom_site_aniso_U_11
_atom_site_aniso_U_22
_atom_site_aniso_U_33
_atom_site_aniso_U_23
_atom_site_aniso_U_13
_atom_site_aniso_U_12
Mn1 0.0480(7) 0.0132(5) 0.0121(5) 0.000 0.000 0.0062(5)
Mn2 0.0484(7) 0.0139(5) 0.0130(5) 0.0001(3) 0.0006(4) 0.0071(5)
Cl2 0.178(2) 0.0317(8) 0.0254(7) 0.0052(5) -0.0027(9) 0.0036(10)
N1 0.043(3) 0.038(3) 0.030(2) 0.019(2) -0.0011(18) 0.000(2)
N2 0.057(3) 0.039(3) 0.028(2) 0.019(2) -0.001(2) -0.004(2)
N3 0.098(5) 0.035(3) 0.069(4) -0.022(3) -0.004(3) 0.003(3)
O1 0.045(2) 0.037(2) 0.0353(19) 0.0198(16) -0.0030(16) 0.0020(17)
O2 0.060(3) 0.041(2) 0.0268(17) 0.0169(16) 0.0031(17) -0.0043(19)
O3 0.058(3) 0.043(2) 0.043(2) 0.0241(18) 0.001(2) 0.010(2)
O4 0.070(3) 0.046(2) 0.032(2) 0.0235(17) -0.0062(19) -0.014(2)
O6 0.124(6) 0.155(8) 0.060(4) 0.017(4) 0.007(4) 0.009(5)
O5 0.053(2) 0.0145(16) 0.0343(18) -0.0008(13) 0.0002(16) -0.0005(16)
C1 0.047(3) 0.025(2) 0.020(2) 0.0121(19) 0.002(2) 0.001(2)
C2 0.041(7) 0.025(3) 0.026(3) 0.007(2) -0.002(4) -0.002(4)
C3 0.044(9) 0.035(3) 0.021(3) 0.009(2) -0.002(4) 0.005(5)
C4 0.036(3) 0.035(3) 0.025(2) 0.018(2) -0.003(2) -0.001(2)
C5 0.044(7) 0.024(3) 0.034(3) 0.009(3) -0.003(5) -0.003(5)
C6 0.065(9) 0.037(4) 0.021(3) 0.011(3) -0.003(5) -0.006(6)
Cl1 0.128(2) 0.0370(10) 0.0283(9) 0.0035(8) -0.0019(14) 0.0020(15)
C1' 0.047(3) 0.025(2) 0.020(2) 0.0121(19) 0.002(2) 0.001(2)
C2' 0.041(7) 0.025(3) 0.026(3) 0.007(2) -0.002(4) -0.002(4)
C3' 0.044(9) 0.035(3) 0.021(3) 0.009(2) -0.002(4) 0.005(5)
C4' 0.036(3) 0.035(3) 0.025(2) 0.018(2) -0.003(2) -0.001(2)
C5' 0.044(7) 0.024(3) 0.034(3) 0.009(3) -0.003(5) -0.003(5)
C6' 0.065(9) 0.037(4) 0.021(3) 0.011(3) -0.003(5) -0.006(6)
Cl1' 0.128(2) 0.0370(10) 0.0283(9) 0.0035(8) -0.0019(14) 0.0020(15)
C7 0.041(3) 0.019(2) 0.022(2) 0.0060(17) 0.0032(19) 0.000(2)
C8 0.046(3) 0.036(3) 0.027(3) 0.017(2) -0.002(2) -0.006(2)
C9 0.059(4) 0.030(3) 0.030(3) 0.012(2) -0.001(2) -0.001(3)
C10 0.061(4) 0.030(3) 0.024(2) 0.008(2) 0.000(2) 0.002(3)
C11 0.042(3) 0.026(2) 0.025(2) 0.0096(19) -0.0007(19) 0.001(2)
C12 0.068(4) 0.030(3) 0.026(2) 0.009(2) -0.003(2) -0.003(3)
C13 0.077(5) 0.043(3) 0.021(2) 0.010(2) -0.002(2) -0.006(3)
C14 0.058(4) 0.022(2) 0.020(2) 0.0053(18) 0.001(2) -0.004(2)
C15 0.071(5) 0.024(3) 0.067(4) -0.005(3) -0.004(3) 0.000(3)
C16 0.072(5) 0.058(4) 0.035(3) -0.016(3) -0.007(3) 0.000(3)
C17 0.141(9) 0.036(4) 0.112(8) -0.037(5) -0.013(6) 0.003(5)
C18 0.116(7) 0.042(4) 0.064(5) 0.018(4) -0.003(4) -0.012(4)

loop_
_atom_type_symbol
_atom_type_description
_atom_type_scat_dispersion_real
_atom_type_scat_dispersion_imag
_atom_type_scat_source
C C 0.0181 0.0091 'International Tables Vol C Tables 4.2.6.8 and 6.1.1.4'
H H 0.0000 0.0000 'International Tables Vol C Tables 4.2.6.8 and 6.1.1.4'
Cl Cl 0.3639 0.7018 'International Tables Vol C Tables 4.2.6.8 and 6.1.1.4'
Mn Mn -0.5299 2.8052 'International Tables Vol C Tables 4.2.6.8 and 6.1.1.4'
N N 0.0311 0.0180 'International Tables Vol C Tables 4.2.6.8 and 6.1.1.4'
O O 0.0492 0.0322 'International Tables Vol C Tables 4.2.6.8 and 6.1.1.4'

loop_
_geom_angle_atom_site_label_1
_geom_angle_atom_site_label_2
_geom_angle_atom_site_label_3
_geom_angle
_geom_angle_site_symmetry_1
_geom_angle_site_symmetry_3
O1 Mn1 O1 93.4(2) . 2_575
O1 Mn1 O4 91.88(17) . 7_565
O1 Mn1 O4 170.10(16) 2_575 7_565
O1 Mn1 O4 170.10(16) . 8_665
O1 Mn1 O4 91.88(17) 2_575 8_665
O1 Mn1 O5 88.71(14) 2_575 .
O1 Mn1 O5 88.00(14) 2_575 2_575
O1 Mn1 O5 88.71(14) . 2_575
O1 Mn1 O5 88.00(14) . .
O4 Mn1 O4 84.2(2) 7_565 8_665
O4 Mn1 O5 83.75(16) 8_665 .
O4 Mn1 O5 99.85(16) 7_565 .
O4 Mn1 O5 99.85(16) 8_665 2_575
O4 Mn1 O5 83.75(16) 7_565 2_575
O5 Mn1 O5 175.20(19) . 2_575
O2 Mn2 O2 180.0 3_646 7_566
O2 Mn2 O5 89.74(15) 3_646 3_646
O2 Mn2 O5 90.26(15) 3_646 7_566
O2 Mn2 O5 90.26(15) 7_566 3_646
O2 Mn2 O5 89.74(15) 7_566 7_566
O3 Mn2 O2 90.54(16) 5_657 3_646
O3 Mn2 O2 89.46(16) 5_657 7_566
O3 Mn2 O2 89.46(16) . 3_646
O3 Mn2 O2 90.54(16) . 7_566
O3 Mn2 O3 180.00(18) . 5_657
O3 Mn2 O5 98.09(16) . 7_566
O3 Mn2 O5 81.91(16) . 3_646
O3 Mn2 O5 81.91(16) 5_657 7_566
O3 Mn2 O5 98.09(16) 5_657 3_646
O5 Mn2 O5 180.00(19) 7_566 3_646
N2 N1 C4 112.5(6) . .
N2 N1 C4' 111.9(6) . .
N1 N2 C8 113.4(5) . .
C15 N3 C16 118.2(6) . .
C15 N3 C17 122.9(8) . .
C16 N3 C17 118.9(7) . .
C7 O1 Mn1 141.3(3) . .
C7 O2 Mn2 127.4(3) . 3_666
C14 O3 Mn2 140.3(4) . .
C14 O4 Mn1 129.4(3) . 7_566
H6A O6 H6B 109.5 . .
Mn2 O5 Mn1 108.66(14) 3_666 .
C15 O5 Mn1 125.2(4) . .
C15 O5 Mn2 126.2(4) . 3_666
C2 C1 C6 120.0 . .
C2 C1 C7 123.0(7) . .
C6 C1 C7 117.0(7) . .
C1 C2 Cl1 120.6(6) . .
C3 C2 C1 120.0 . .
C3 C2 Cl1 119.4(7) . .
C2 C3 H3 120.0 . .
C2 C3 C4 120.0 . .
C4 C3 H3 120.0 . .
C3 C4 N1 115.3(7) . .
C5 C4 N1 124.7(7) . .
C5 C4 C3 120.0 . .
C4 C5 H5 120.0 . .
C4 C5 C6 120.0 . .
C6 C5 H5 120.0 . .
C1 C6 H6 120.0 . .
C5 C6 C1 120.0 . .
C5 C6 H6 120.0 . .
C2' C1' C6' 120.0 . .
C2' C1' C7 120.5(7) . .
C6' C1' C7 119.3(7) . .
C1' C2' Cl1' 120.9(7) . .
C3' C2' C1' 120.0 . .
C3' C2' Cl1' 119.1(7) . .
C2' C3' H3' 120.0 . .
C2' C3' C4' 120.0 . .
C4' C3' H3' 120.0 . .
C3' C4' N1 115.0(7) . .
C3' C4' C5' 120.0 . .
C5' C4' N1 125.0(7) . .
C4' C5' H5' 120.0 . .
C4' C5' C6' 120.0 . .
C6' C5' H5' 120.0 . .
C1' C6' H6' 120.0 . .
C5' C6' C1' 120.0 . .
C5' C6' H6' 120.0 . .
O1 C7 O2 127.6(4) . .
O1 C7 C1 113.3(5) . .
O1 C7 C1' 118.1(5) . .
O2 C7 C1 119.1(5) . .
O2 C7 C1' 114.2(5) . .
C9 C8 N2 123.8(5) . .
C13 C8 N2 116.3(5) . .
C13 C8 C9 120.0(5) . .
C8 C9 H9 121.0 . .
C10 C9 C8 118.0(5) . .
C10 C9 H9 121.0 . .
C9 C10 Cl2 118.0(4) . .
C9 C10 C11 123.0(5) . .
C11 C10 Cl2 119.1(4) . .
C10 C11 C14 122.1(5) . .
C12 C11 C10 117.8(5) . .
C12 C11 C14 120.1(5) . .
C11 C12 H12 119.7 . .
C13 C12 C11 120.5(5) . .
C13 C12 H12 119.7 . .
C8 C13 H13 119.7 . .
C12 C13 C8 120.7(5) . .
C12 C13 H13 119.7 . .
O3 C14 O4 126.6(5) . .
O3 C14 C11 117.3(5) . .
O4 C14 C11 116.1(5) . .
N3 C15 C18 118.5(6) . .
O5 C15 N3 121.9(7) . .
O5 C15 C18 119.6(7) . .
N3 C16 H16A 109.5 . .
N3 C16 H16B 109.5 . .
N3 C16 H16C 109.5 . .
H16A C16 H16B 109.5 . .
H16A C16 H16C 109.5 . .
H16B C16 H16C 109.5 . .
N3 C17 H17A 109.5 . .
N3 C17 H17B 109.5 . .
N3 C17 H17C 109.5 . .
H17A C17 H17B 109.5 . .
H17A C17 H17C 109.5 . .
H17B C17 H17C 109.5 . .
C15 C18 H18A 109.5 . .
C15 C18 H18B 109.5 . .
C15 C18 H18C 109.5 . .
H18A C18 H18B 109.5 . .
H18A C18 H18C 109.5 . .
H18B C18 H18C 109.5 . .

loop_
_geom_bond_atom_site_label_1
_geom_bond_atom_site_label_2
_geom_bond_distance
_geom_bond_site_symmetry_2
Mn1 O1 2.125(3) .
Mn1 O1 2.125(3) 2_575
Mn1 O4 2.134(4) 8_665
Mn1 O4 2.134(4) 7_565
Mn1 O5 2.236(4) 2_575
Mn1 O5 2.236(4) .
Mn2 O2 2.146(3) 7_566
Mn2 O2 2.146(3) 3_646
Mn2 O3 2.123(4) 5_657
Mn2 O3 2.123(4) .
Mn2 O5 2.230(4) 3_646
Mn2 O5 2.230(4) 7_566
Cl2 C10 1.754(6) .
N1 N2 1.265(7) .
N1 C4 1.420(6) .
N1 C4' 1.418(6) .
N2 C8 1.425(6) .
N3 C15 1.310(10) .
N3 C16 1.483(10) .
N3 C17 1.489(9) .
O1 C7 1.239(6) .
O2 Mn2 2.146(3) 3_666
O2 C7 1.247(6) .
O3 C14 1.220(7) .
O4 Mn1 2.134(4) 7_566
O4 C14 1.241(7) .
O6 H6A 0.8498 .
O6 H6B 0.8499 .
O5 Mn2 2.230(4) 3_666
O5 C15 1.256(7) .
C1 C2 1.3900 .
C1 C6 1.3900 .
C1 C7 1.522(6) .
C2 C3 1.3900 .
C2 Cl1 1.741(6) .
C3 H3 0.9300 .
C3 C4 1.3900 .
C4 C5 1.3900 .
C5 H5 0.9300 .
C5 C6 1.3900 .
C6 H6 0.9300 .
C1' C2' 1.3900 .
C1' C6' 1.3900 .
C1' C7 1.527(6) .
C2' C3' 1.3900 .
C2' Cl1' 1.735(6) .
C3' H3' 0.9300 .
C3' C4' 1.3900 .
C4' C5' 1.3900 .
C5' H5' 0.9300 .
C5' C6' 1.3900 .
C6' H6' 0.9300 .
C8 C9 1.393(8) .
C8 C13 1.388(9) .
C9 H9 0.9300 .
C9 C10 1.379(7) .
C10 C11 1.389(8) .
C11 C12 1.385(7) .
C11 C14 1.505(6) .
C12 H12 0.9300 .
C12 C13 1.379(7) .
C13 H13 0.9300 .
C15 C18 1.550(10) .
C16 H16A 0.9600 .
C16 H16B 0.9600 .
C16 H16C 0.9600 .
C17 H17A 0.9600 .
C17 H17B 0.9600 .
C17 H17C 0.9600 .
C18 H18A 0.9600 .
C18 H18B 0.9600 .
C18 H18C 0.9600 .

loop_
_geom_torsion_atom_site_label_1
_geom_torsion_atom_site_label_2
_geom_torsion_atom_site_label_3
_geom_torsion_atom_site_label_4
_geom_torsion
_geom_torsion_site_symmetry_1
_geom_torsion_site_symmetry_2
_geom_torsion_site_symmetry_3
_geom_torsion_site_symmetry_4
Mn1 O1 C7 O2 -7.7(10) . . . .
Mn1 O1 C7 C1 172.8(5) . . . .
Mn1 O1 C7 C1' 174.9(6) . . . .
Mn1 O4 C14 O3 11.0(9) 7_566 . . .
Mn1 O4 C14 C11 -170.2(4) 7_566 . . .
Mn1 O5 C15 N3 86.7(8) . . . .
Mn1 O5 C15 C18 -93.9(8) . . . .
Mn2 O2 C7 O1 -13.7(8) 3_666 . . .
Mn2 O2 C7 C1 165.9(5) 3_666 . . .
Mn2 O2 C7 C1' 163.8(5) 3_666 . . .
Mn2 O3 C14 O4 16.4(10) . . . .
Mn2 O3 C14 C11 -162.4(4) . . . .
Mn2 O5 C15 N3 -95.6(8) 3_666 . . .
Mn2 O5 C15 C18 83.9(8) 3_666 . . .
Cl2 C10 C11 C12 179.7(5) . . . .
Cl2 C10 C11 C14 -0.4(8) . . . .
N1 N2 C8 C9 -3.1(8) . . . .
N1 N2 C8 C13 177.0(5) . . . .
N1 C4 C5 C6 -178.5(8) . . . .
N1 C4' C5' C6' 178.3(8) . . . .
N2 N1 C4 C3 -166.5(4) . . . .
N2 N1 C4 C5 12.0(8) . . . .
N2 N1 C4' C3' 164.1(4) . . . .
N2 N1 C4' C5' -14.3(9) . . . .
N2 C8 C9 C10 -178.9(6) . . . .
N2 C8 C13 C12 179.9(6) . . . .
C1 C2 C3 C4 0.0 . . . .
C2 C1 C6 C5 0.0 . . . .
C2 C1 C7 O1 -112.8(6) . . . .
C2 C1 C7 O2 67.6(8) . . . .
C2 C3 C4 N1 178.6(8) . . . .
C2 C3 C4 C5 0.0 . . . .
C3 C4 C5 C6 0.0 . . . .
C4 N1 N2 C8 -177.5(6) . . . .
C4 C5 C6 C1 0.0 . . . .
C6 C1 C2 C3 0.0 . . . .
C6 C1 C2 Cl1 180.0 . . . .
C6 C1 C7 O1 69.7(5) . . . .
C6 C1 C7 O2 -109.9(5) . . . .
Cl1 C2 C3 C4 180.0 . . . .
C1' C2' C3' C4' 0.0 . . . .
C2' C1' C6' C5' 0.0 . . . .
C2' C1' C7 O1 -79.4(7) . . . .
C2' C1' C7 O2 102.8(6) . . . .
C2' C3' C4' N1 -178.5(8) . . . .
C2' C3' C4' C5' 0.0 . . . .
C3' C4' C5' C6' 0.0 . . . .
C4' N1 N2 C8 176.8(6) . . . .
C4' C5' C6' C1' 0.0 . . . .
C6' C1' C2' C3' 0.0 . . . .
C6' C1' C2' Cl1' 180.0 . . . .
C6' C1' C7 O1 95.7(5) . . . .
C6' C1' C7 O2 -82.1(5) . . . .
Cl1' C2' C3' C4' 180.0 . . . .
C7 C1 C2 C3 -177.4(7) . . . .
C7 C1 C2 Cl1 2.6(7) . . . .
C7 C1 C6 C5 177.6(6) . . . .
C7 C1' C2' C3' 175.1(7) . . . .
C7 C1' C2' Cl1' -4.9(6) . . . .
C7 C1' C6' C5' -175.1(6) . . . .
C8 C9 C10 Cl2 179.0(5) . . . .
C8 C9 C10 C11 -0.6(9) . . . .
C9 C8 C13 C12 0.1(10) . . . .
C9 C10 C11 C12 -0.8(9) . . . .
C9 C10 C11 C14 179.2(6) . . . .
C10 C11 C12 C13 1.8(9) . . . .
C10 C11 C14 O3 -78.0(7) . . . .
C10 C11 C14 O4 103.0(7) . . . .
C11 C12 C13 C8 -1.5(10) . . . .
C12 C11 C14 O3 101.9(7) . . . .
C12 C11 C14 O4 -77.1(7) . . . .
C13 C8 C9 C10 0.9(9) . . . .
C14 C11 C12 C13 -178.2(6) . . . .
C16 N3 C15 O5 4.5(11) . . . .
C16 N3 C15 C18 -174.9(7) . . . .
C17 N3 C15 O5 -177.1(7) . . . .
C17 N3 C15 C18 3.4(12) . . . .
